data_4067753
loop_
_publ_author_name
'Pawley, Rebekah J.'
'Moxham, Gemma L.'
'Dallanegra, Romaeo'
'Chaplin, Adrian B.'
'Brayshaw, Simon K.'
'Weller, Andrew S.'
'Willis, Michael C.'

_publ_section_title
;
 Controlling Selectivity in Intermolecular Alkene or Aldehyde
 Hydroacylation Reactions Catalyzed by {Rh(L2)}+Fragments
;
_journal_issue 7
_journal_name_full Organometallics
_journal_page_first 1717
_journal_paper_doi 10.1021/om9011104
_journal_volume 29
_journal_year 2010
_chemical_formula_moiety 'C41 H37 N O P2 Rh, C32 H12 B F24'
_chemical_formula_sum 'C73 H49 B F24 N O P2 Rh'
_chemical_formula_weight 1587.79
_space_group_IT_number 2
_symmetry_cell_setting triclinic
_symmetry_space_group_name_Hall '-P 1'
_symmetry_space_group_name_H-M 'P -1'
_atom_sites_solution_hydrogens geom
_atom_sites_solution_primary direct
_atom_sites_solution_secondary difmap
_audit_creation_method SHELXL-97
_cell_angle_alpha 90.6979(5)
_cell_angle_beta 108.6901(5)
_cell_angle_gamma 115.1028(6)
_cell_formula_units_Z 2
_cell_length_a 14.20090(10)
_cell_length_b 15.6702(2)
_cell_length_c 18.5173(2)
_cell_measurement_reflns_used 16458
_cell_measurement_temperature 150(2)
_cell_measurement_theta_max 29.131
_cell_measurement_theta_min 5.097
_cell_volume 3481.59(7)
_computing_cell_refinement 'Denzo/Scalepack (Otwinowski & Minor 1997)'
_computing_data_collection 'Collect (Nonius BV, 1997-2000)'
_computing_data_reduction 'Denzo/Scalepack (Otwinowski & Minor 1997)'
_computing_molecular_graphics 'ORTEP3 (Farrugia, 1997)'
_computing_publication_material 'Bruker SHELXTL'
_computing_structure_refinement 'SHELXL-97 (Sheldrick, 2008)'
_computing_structure_solution 'SIR2004 (Burla et al., 2005)'
_diffrn_ambient_temperature 150(2)
_diffrn_detector_area_resol_mean 9
_diffrn_measured_fraction_theta_full 0.992
_diffrn_measured_fraction_theta_max 0.992
_diffrn_measurement_device '95mm CCD camera on \k-goniostat'
_diffrn_measurement_device_type KappaCCD
_diffrn_measurement_method CCD
_diffrn_radiation_monochromator 'horizonally mounted graphite crystal'
_diffrn_radiation_source 'fine-focus sealed tube'
_diffrn_radiation_type MoK\a
_diffrn_radiation_wavelength 0.71073
_diffrn_reflns_av_R_equivalents 0.0340
_diffrn_reflns_av_sigmaI/netI 0.0556
_diffrn_reflns_limit_h_max 17
_diffrn_reflns_limit_h_min -17
_diffrn_reflns_limit_k_max 19
_diffrn_reflns_limit_k_min -19
_diffrn_reflns_limit_l_max 23
_diffrn_reflns_limit_l_min -20
_diffrn_reflns_number 25263
_diffrn_reflns_theta_full 26.37
_diffrn_reflns_theta_max 26.37
_diffrn_reflns_theta_min 5.13
_exptl_absorpt_coefficient_mu 0.401
_exptl_absorpt_correction_T_max 1.0
_exptl_absorpt_correction_T_min 0.959
_exptl_absorpt_correction_type multi-scan
_exptl_absorpt_process_details 'Denzo/Scalepack (Otwinowski & Minor 1997)'
_exptl_crystal_colour colourless
_exptl_crystal_density_diffrn 1.515
_exptl_crystal_density_meas ?
_exptl_crystal_density_method 'not measured'
_exptl_crystal_description prismatic
_exptl_crystal_F_000 1596
_exptl_crystal_size_max 0.16
_exptl_crystal_size_mid 0.10
_exptl_crystal_size_min 0.08
_refine_diff_density_max 0.670
_refine_diff_density_min -0.666
_refine_diff_density_rms 0.068
_refine_ls_extinction_method none
_refine_ls_goodness_of_fit_ref 1.038
_refine_ls_hydrogen_treatment mixed
_refine_ls_matrix_type full
_refine_ls_number_parameters 1021
_refine_ls_number_reflns 14134
_refine_ls_number_restraints 426
_refine_ls_restrained_S_all 1.181
_refine_ls_R_factor_all 0.0616
_refine_ls_R_factor_gt 0.0418
_refine_ls_shift/su_max 0.003
_refine_ls_shift/su_mean 0.000
_refine_ls_structure_factor_coef Fsqd
_refine_ls_weighting_details 'calc w=1/[\s^2^(Fo^2^)+(0.0383P)^2^+2.6111P] where P=(Fo^2^+2Fc^2^)/3'
_refine_ls_weighting_scheme calc
_refine_ls_wR_factor_gt 0.0931
_refine_ls_wR_factor_ref 0.1023
_reflns_number_gt 11095
_reflns_number_total 14134
_reflns_threshold_expression >2sigma(I)
_cod_data_source_file om9011104_si_002.cif
_cod_data_source_block 13
_cod_depositor_comments
;
The following automatic conversions were performed:

'_symmetry_cell_setting' value 'Triclinic' changed to 'triclinic'
according to /home/saulius/struct/CIF-dictionaries/cif_core.dic
dictionary named 'cif_core.dic' version 2.4.1 from 2010-06-29.

Automatic conversion script
Id: cif_fix_values 1715 2011-07-08 13:25:40Z adriana 

The following automatic conversions were performed:

'_exptl_crystal_density_meas' value 'not measured' was changed to '?'
- the value is perceived as not measured.

Automatic conversion script
Id: cif_fix_values 3008 2015-01-20 13:52:24Z robertas 
;
_cod_original_cell_volume 3481.59(6)
_cod_original_sg_symbol_H-M P-1
_cod_database_code 4067753

loop_
_symmetry_equiv_pos_as_xyz
'x, y, z'
'-x, -y, -z'

loop_
_atom_site_label
_atom_site_type_symbol
_atom_site_fract_x
_atom_site_fract_y
_atom_site_fract_z
_atom_site_U_iso_or_equiv
_atom_site_adp_type
_atom_site_occupancy
_atom_site_symmetry_multiplicity
_atom_site_calc_flag
_atom_site_refinement_flags
_atom_site_disorder_assembly
_atom_site_disorder_group
Rh1 Rh 0.733268(19) 0.476578(17) 0.091494(13) 0.02624(8) Uani 1 1 d . . .
H0A H 0.670(3) 0.487(2) 0.0140(18) 0.031 Uiso 1 1 d . . .
H0B H 0.765(3) 0.423(2) 0.0443(17) 0.031 Uiso 1 1 d . . .
P1 P 0.89920(6) 0.60471(5) 0.10870(4) 0.02632(16) Uani 1 1 d . . .
P2 P 0.59915(6) 0.33117(6) 0.08990(4) 0.02674(17) Uani 1 1 d . . .
N1 N 0.6802(2) 0.5571(2) 0.14786(15) 0.0360(6) Uani 1 1 d . . .
O1 O 0.83269(16) 0.44651(14) 0.19936(11) 0.0267(4) Uani 1 1 d . . .
C1 C 0.6482(3) 0.6045(3) 0.1677(2) 0.0473(9) Uani 1 1 d . . .
C2 C 0.6055(5) 0.6669(5) 0.1908(3) 0.0916(19) Uani 1 1 d . . .
H2A H 0.5641 0.6835 0.1446 0.137 Uiso 1 1 calc R . .
H2B H 0.6681 0.7253 0.2247 0.137 Uiso 1 1 calc R . .
H2C H 0.5560 0.6333 0.2185 0.137 Uiso 1 1 calc R . .
C3 C 0.9912(2) 0.5818(2) 0.19272(16) 0.0266(6) Uani 1 1 d . . .
C4 C 1.1054(3) 0.6426(2) 0.22347(19) 0.0356(7) Uani 1 1 d . . .
H4 H 1.1361 0.6973 0.2012 0.043 Uiso 1 1 calc R . .
C5 C 1.1742(3) 0.6239(2) 0.2859(2) 0.0409(8) Uani 1 1 d . . .
H5 H 1.2519 0.6658 0.3066 0.049 Uiso 1 1 calc R . .
C6 C 1.1299(3) 0.5443(2) 0.31817(19) 0.0353(7) Uani 1 1 d . . .
H6 H 1.1781 0.5321 0.3611 0.042 Uiso 1 1 calc R . .
C7 C 1.0166(2) 0.4812(2) 0.28963(17) 0.0291(6) Uani 1 1 d . . .
C8 C 0.9491(2) 0.5032(2) 0.22804(16) 0.0256(6) Uani 1 1 d . . .
C9 C 0.6794(2) 0.2900(2) 0.16655(17) 0.0281(6) Uani 1 1 d . . .
C10 C 0.6338(3) 0.1960(2) 0.18037(19) 0.0349(7) Uani 1 1 d . . .
H10 H 0.5608 0.1514 0.1476 0.042 Uiso 1 1 calc R . .
C11 C 0.6932(3) 0.1673(2) 0.2408(2) 0.0401(8) Uani 1 1 d . . .
H11 H 0.6607 0.1039 0.2507 0.048 Uiso 1 1 calc R . .
C12 C 0.8009(3) 0.2315(2) 0.28706(19) 0.0366(7) Uani 1 1 d . . .
H12 H 0.8411 0.2110 0.3287 0.044 Uiso 1 1 calc R . .
C13 C 0.8523(2) 0.3252(2) 0.27465(17) 0.0295(6) Uani 1 1 d . . .
C14 C 0.7887(2) 0.3522(2) 0.21457(16) 0.0248(6) Uani 1 1 d . . .
C15 C 0.9704(3) 0.3945(2) 0.32732(18) 0.0328(7) Uani 1 1 d . . .
C16 C 0.9679(3) 0.4277(3) 0.4052(2) 0.0532(10) Uani 1 1 d . . .
H16A H 1.0443 0.4670 0.4412 0.080 Uiso 1 1 calc R . .
H16B H 0.9314 0.3716 0.4270 0.080 Uiso 1 1 calc R . .
H16C H 0.9265 0.4654 0.3968 0.080 Uiso 1 1 calc R . .
C17 C 1.0455(3) 0.3438(3) 0.3410(3) 0.0551(11) Uani 1 1 d . . .
H17A H 1.0476 0.3238 0.2914 0.083 Uiso 1 1 calc R . .
H17B H 1.0154 0.2875 0.3645 0.083 Uiso 1 1 calc R . .
H17C H 1.1211 0.3879 0.3756 0.083 Uiso 1 1 calc R . .
C18 C 0.9619(2) 0.6242(2) 0.03500(17) 0.0285(6) Uani 1 1 d . . .
C19 C 0.9107(3) 0.5577(2) -0.03302(18) 0.0343(7) Uani 1 1 d . . .
H19 H 0.8431 0.5019 -0.0409 0.041 Uiso 1 1 calc R . .
C20 C 0.9586(3) 0.5731(3) -0.0894(2) 0.0407(8) Uani 1 1 d . . .
H20 H 0.9226 0.5283 -0.1363 0.049 Uiso 1 1 calc R . .
C21 C 1.0572(3) 0.6524(3) -0.0780(2) 0.0428(8) Uani 1 1 d . . .
H21 H 1.0903 0.6613 -0.1163 0.051 Uiso 1 1 calc R . .
C22 C 1.1086(3) 0.7193(3) -0.0114(2) 0.0418(8) Uani 1 1 d . . .
H22 H 1.1771 0.7741 -0.0036 0.050 Uiso 1 1 calc R . .
C23 C 1.0601(3) 0.7064(2) 0.04460(19) 0.0365(7) Uani 1 1 d . . .
H23 H 1.0940 0.7539 0.0896 0.044 Uiso 1 1 calc R . .
C24 C 0.9140(2) 0.7214(2) 0.14043(18) 0.0295(6) Uani 1 1 d . . .
C25 C 0.8798(3) 0.7715(2) 0.0849(2) 0.0380(7) Uani 1 1 d . . .
H25 H 0.8590 0.7490 0.0316 0.046 Uiso 1 1 calc R . .
C26 C 0.8758(3) 0.8543(2) 0.1072(2) 0.0456(9) Uani 1 1 d . . .
H26 H 0.8523 0.8884 0.0691 0.055 Uiso 1 1 calc R . .
C27 C 0.9061(3) 0.8876(2) 0.1847(2) 0.0445(8) Uani 1 1 d . . .
H27 H 0.9028 0.9441 0.1998 0.053 Uiso 1 1 calc R . .
C28 C 0.9412(3) 0.8386(3) 0.2399(2) 0.0470(9) Uani 1 1 d . . .
H28 H 0.9628 0.8619 0.2932 0.056 Uiso 1 1 calc R . .
C29 C 0.9449(3) 0.7556(2) 0.21822(19) 0.0378(7) Uani 1 1 d . . .
H29 H 0.9687 0.7220 0.2566 0.045 Uiso 1 1 calc R . .
C30 C 0.5287(3) 0.2354(2) 0.00699(18) 0.0349(7) Uani 1 1 d . . .
C31 C 0.4220(3) 0.1625(3) -0.0077(2) 0.0561(10) Uani 1 1 d . . .
H31 H 0.3834 0.1626 0.0257 0.067 Uiso 1 1 calc R . .
C32 C 0.3716(4) 0.0898(4) -0.0710(3) 0.0763(15) Uani 1 1 d . . .
H32 H 0.2992 0.0397 -0.0803 0.092 Uiso 1 1 calc R . .
C33 C 0.4261(4) 0.0899(4) -0.1201(3) 0.0774(15) Uani 1 1 d . . .
H33 H 0.3907 0.0405 -0.1639 0.093 Uiso 1 1 calc R . .
C34 C 0.5318(4) 0.1612(3) -0.1064(3) 0.0674(12) Uani 1 1 d . . .
H34 H 0.5697 0.1602 -0.1401 0.081 Uiso 1 1 calc R . .
C35 C 0.5831(3) 0.2341(3) -0.0438(2) 0.0494(9) Uani 1 1 d . . .
H35 H 0.6556 0.2836 -0.0352 0.059 Uiso 1 1 calc R . .
C36 C 0.4884(2) 0.3310(2) 0.11918(16) 0.0271(6) Uani 1 1 d . . .
C37 C 0.4265(3) 0.3748(2) 0.07623(18) 0.0357(7) Uani 1 1 d . . .
H37 H 0.4405 0.3997 0.0322 0.043 Uiso 1 1 calc R . .
C38 C 0.3454(3) 0.3822(3) 0.09765(19) 0.0377(7) Uani 1 1 d . . .
H38 H 0.3035 0.4119 0.0681 0.045 Uiso 1 1 calc R . .
C39 C 0.3246(3) 0.3465(2) 0.16186(18) 0.0348(7) Uani 1 1 d . . .
H39 H 0.2691 0.3522 0.1767 0.042 Uiso 1 1 calc R . .
C40 C 0.3845(3) 0.3027(2) 0.20401(18) 0.0367(7) Uani 1 1 d . . .
H40 H 0.3698 0.2776 0.2478 0.044 Uiso 1 1 calc R . .
C41 C 0.4664(3) 0.2949(2) 0.18314(17) 0.0312(7) Uani 1 1 d . . .
H41 H 0.5076 0.2647 0.2128 0.037 Uiso 1 1 calc R . .
B1 B 0.2734(3) 0.1552(2) 0.39391(19) 0.0252(7) Uani 1 1 d . . .
C42 C 0.3739(2) 0.2622(2) 0.40143(15) 0.0244(6) Uani 1 1 d . . .
C43 C 0.3566(2) 0.3434(2) 0.39154(16) 0.0277(6) Uani 1 1 d . . .
H43 H 0.2864 0.3392 0.3877 0.033 Uiso 1 1 calc R . .
C44 C 0.4392(2) 0.4306(2) 0.38708(17) 0.0300(6) Uani 1 1 d . . .
C45 C 0.5417(3) 0.4392(2) 0.39045(18) 0.0316(7) Uani 1 1 d . . .
H45 H 0.5977 0.4982 0.3868 0.038 Uiso 1 1 calc R . .
C46 C 0.5602(2) 0.3590(2) 0.39936(16) 0.0274(6) Uani 1 1 d . . .
C47 C 0.4795(2) 0.2735(2) 0.40586(16) 0.0258(6) Uani 1 1 d . . .
H47 H 0.4959 0.2207 0.4136 0.031 Uiso 1 1 calc R . .
C48 C 0.4140(3) 0.5138(2) 0.3746(2) 0.0417(8) Uani 1 1 d . . .
F1 F 0.5039(2) 0.59603(18) 0.3853(2) 0.1022(11) Uani 1 1 d U . .
F2 F 0.3673(2) 0.52889(17) 0.42211(13) 0.0583(6) Uani 1 1 d U . .
F3 F 0.3413(3) 0.5018(2) 0.30447(13) 0.0778(8) Uani 1 1 d U . .
C49 C 0.6701(3) 0.3670(2) 0.40130(18) 0.0330(7) Uani 1 1 d . . .
F4 F 0.70760(16) 0.42219(15) 0.35217(12) 0.0477(5) Uani 1 1 d U . .
F5 F 0.75028(15) 0.40539(16) 0.47124(11) 0.0491(5) Uani 1 1 d U . .
F6 F 0.66501(16) 0.28223(14) 0.38189(12) 0.0464(5) Uani 1 1 d U . .
C50 C 0.2252(2) 0.1123(2) 0.30068(16) 0.0248(6) Uani 1 1 d . . .
C51 C 0.1449(2) 0.1329(2) 0.24733(17) 0.0285(6) Uani 1 1 d . . .
H51 H 0.1130 0.1664 0.2662 0.034 Uiso 1 1 calc R . .
C52 C 0.1108(2) 0.1059(2) 0.16790(17) 0.0318(7) Uani 1 1 d D A .
C53 C 0.1555(3) 0.0576(2) 0.13743(17) 0.0328(7) Uani 1 1 d . . .
H53 H 0.1317 0.0387 0.0831 0.039 Uiso 1 1 calc R . .
C54 C 0.2359(3) 0.0378(2) 0.18886(17) 0.0314(7) Uani 1 1 d . . .
C55 C 0.2697(2) 0.0644(2) 0.26851(16) 0.0279(6) Uani 1 1 d . . .
H55 H 0.3249 0.0495 0.3021 0.033 Uiso 1 1 calc R . .
C56 C 0.0262(3) 0.1313(2) 0.11494(18) 0.0405(8) Uani 1 1 d D . .
F7 F 0.0163(7) 0.1218(8) 0.0422(3) 0.076(2) Uani 0.521(12) 1 d PDU A 1
F8 F 0.0505(6) 0.2223(3) 0.1351(5) 0.082(2) Uani 0.521(12) 1 d PDU A 1
F9 F -0.0747(4) 0.0823(5) 0.1163(5) 0.065(2) Uani 0.521(12) 1 d PDU A 1
F107 F -0.0516(6) 0.1249(9) 0.1411(5) 0.072(2) Uani 0.479(12) 1 d PDU A 2
F108 F -0.0293(8) 0.0726(6) 0.0462(3) 0.078(2) Uani 0.479(12) 1 d PDU A 2
F109 F 0.0687(5) 0.2165(5) 0.0980(6) 0.074(2) Uani 0.479(12) 1 d PDU A 2
C57 C 0.2884(3) -0.0126(3) 0.15903(19) 0.0403(8) Uani 1 1 d . . .
F10 F 0.2595(3) -0.0242(2) 0.08248(13) 0.0826(9) Uani 1 1 d U . .
F11 F 0.39980(18) 0.03274(16) 0.18954(14) 0.0582(6) Uani 1 1 d U . .
F12 F 0.26159(18) -0.10047(14) 0.17676(13) 0.0522(5) Uani 1 1 d U . .
C58 C 0.3178(2) 0.0882(2) 0.44799(16) 0.0255(6) Uani 1 1 d . . .
C59 C 0.3998(2) 0.1268(2) 0.52243(16) 0.0281(6) Uani 1 1 d . . .
H59 H 0.4357 0.1941 0.5393 0.034 Uiso 1 1 calc R . .
C60 C 0.4299(2) 0.0695(2) 0.57210(17) 0.0317(7) Uani 1 1 d . . .
C61 C 0.3803(3) -0.0290(2) 0.54945(18) 0.0336(7) Uani 1 1 d . . .
H61 H 0.4017 -0.0680 0.5833 0.040 Uiso 1 1 calc R . .
C62 C 0.2990(2) -0.0692(2) 0.47643(17) 0.0297(6) Uani 1 1 d . . .
C63 C 0.2684(2) -0.0110(2) 0.42729(17) 0.0272(6) Uani 1 1 d . . .
H63 H 0.2116 -0.0402 0.3778 0.033 Uiso 1 1 calc R . .
C64 C 0.5132(3) 0.1114(3) 0.65228(19) 0.0413(8) Uani 1 1 d . . .
F13 F 0.4754(2) 0.06980(19) 0.70584(12) 0.0672(7) Uani 1 1 d U . .
F14 F 0.60661(19) 0.1034(2) 0.66340(13) 0.0817(9) Uani 1 1 d U . .
F15 F 0.5478(2) 0.20456(18) 0.67124(13) 0.0786(8) Uani 1 1 d U . .
C65 C 0.2434(3) -0.1750(3) 0.4533(2) 0.0396(8) Uani 1 1 d . . .
F16 F 0.31594(18) -0.21075(15) 0.46004(12) 0.0486(5) Uani 1 1 d U . .
F17 F 0.18514(18) -0.21968(15) 0.49820(13) 0.0515(5) Uani 1 1 d U . .
F18 F 0.1710(2) -0.20557(15) 0.38051(12) 0.0579(6) Uani 1 1 d U . .
C66 C 0.1757(2) 0.1570(2) 0.42186(16) 0.0247(6) Uani 1 1 d . . .
C67 C 0.1990(2) 0.2237(2) 0.48398(16) 0.0277(6) Uani 1 1 d . . .
H67 H 0.2732 0.2726 0.5084 0.033 Uiso 1 1 calc R . .
C68 C 0.1172(2) 0.2207(2) 0.51118(16) 0.0285(6) Uani 1 1 d D B .
C69 C 0.0080(3) 0.1501(2) 0.47756(17) 0.0297(6) Uani 1 1 d . . .
H69 H -0.0481 0.1482 0.4959 0.036 Uiso 1 1 calc R . .
C70 C -0.0170(2) 0.0826(2) 0.41638(17) 0.0302(7) Uani 1 1 d D C .
C71 C 0.0653(2) 0.0862(2) 0.38935(17) 0.0282(6) Uani 1 1 d . . .
H71 H 0.0458 0.0389 0.3474 0.034 Uiso 1 1 calc R . .
C72 C 0.1473(2) 0.2964(2) 0.57554(17) 0.0370(7) Uani 1 1 d D . .
F19 F 0.0658(5) 0.2838(6) 0.6002(5) 0.067(2) Uani 0.64(2) 1 d PDU B 1
F20 F 0.1813(10) 0.3833(3) 0.5555(4) 0.0578(18) Uani 0.64(2) 1 d PDU B 1
F21 F 0.2334(7) 0.3046(7) 0.6374(4) 0.066(2) Uani 0.64(2) 1 d PDU B 1
F119 F 0.2528(6) 0.3323(11) 0.6239(7) 0.055(3) Uani 0.36(2) 1 d PDU B 2
F120 F 0.0860(12) 0.2640(9) 0.6200(8) 0.067(3) Uani 0.36(2) 1 d PDU B 2
F121 F 0.1324(18) 0.3705(8) 0.5513(5) 0.063(3) Uani 0.36(2) 1 d PDU B 2
C73 C -0.1342(3) 0.0066(2) 0.37768(19) 0.0406(8) Uani 1 1 d D . .
F22 F -0.1800(4) -0.0280(4) 0.4342(3) 0.0603(16) Uani 0.544(8) 1 d PDU C 1
F23 F -0.2003(4) 0.0327(4) 0.3330(5) 0.086(2) Uani 0.544(8) 1 d PDU C 1
F24 F -0.1423(5) -0.0729(3) 0.3456(4) 0.0581(19) Uani 0.544(8) 1 d PDU C 1
F122 F -0.1699(4) 0.0154(4) 0.2981(3) 0.0618(18) Uani 0.456(8) 1 d PDU C 2
F123 F -0.1476(7) -0.0796(4) 0.3720(5) 0.070(3) Uani 0.456(8) 1 d PDU C 2
F124 F -0.2085(4) 0.0167(6) 0.3971(5) 0.082(3) Uani 0.456(8) 1 d PDU C 2

loop_
_atom_site_aniso_label
_atom_site_aniso_U_11
_atom_site_aniso_U_22
_atom_site_aniso_U_33
_atom_site_aniso_U_23
_atom_site_aniso_U_13
_atom_site_aniso_U_12
Rh1 0.02463(13) 0.03008(14) 0.02379(13) 0.00563(9) 0.00848(9) 0.01230(10)
P1 0.0262(4) 0.0258(4) 0.0265(4) 0.0037(3) 0.0101(3) 0.0110(3)
P2 0.0244(4) 0.0306(4) 0.0226(4) 0.0024(3) 0.0073(3) 0.0109(3)
N1 0.0295(14) 0.0415(16) 0.0362(15) 0.0061(12) 0.0109(12) 0.0161(13)
O1 0.0209(10) 0.0289(11) 0.0285(11) 0.0072(9) 0.0074(8) 0.0104(9)
C1 0.045(2) 0.065(3) 0.038(2) -0.0003(17) 0.0100(16) 0.034(2)
C2 0.114(4) 0.129(5) 0.071(3) -0.005(3) 0.021(3) 0.100(4)
C3 0.0245(14) 0.0262(15) 0.0272(15) -0.0006(12) 0.0055(12) 0.0126(13)
C4 0.0300(17) 0.0276(16) 0.0439(19) 0.0048(14) 0.0105(14) 0.0103(14)
C5 0.0238(16) 0.0356(19) 0.050(2) 0.0004(16) 0.0014(15) 0.0099(15)
C6 0.0277(16) 0.0383(18) 0.0354(17) 0.0018(14) 0.0027(13) 0.0172(15)
C7 0.0277(15) 0.0365(17) 0.0262(15) 0.0017(13) 0.0070(12) 0.0191(14)
C8 0.0221(14) 0.0297(16) 0.0250(14) -0.0009(12) 0.0065(12) 0.0131(13)
C9 0.0292(15) 0.0319(17) 0.0268(15) 0.0057(12) 0.0116(12) 0.0160(14)
C10 0.0329(17) 0.0273(16) 0.0378(18) 0.0023(14) 0.0102(14) 0.0096(14)
C11 0.044(2) 0.0288(17) 0.048(2) 0.0114(15) 0.0180(16) 0.0166(16)
C12 0.0408(19) 0.0366(18) 0.0371(18) 0.0124(14) 0.0113(15) 0.0235(16)
C13 0.0304(16) 0.0372(17) 0.0271(15) 0.0082(13) 0.0132(13) 0.0187(14)
C14 0.0285(15) 0.0264(15) 0.0238(14) 0.0064(12) 0.0117(12) 0.0146(13)
C15 0.0270(16) 0.0429(19) 0.0311(16) 0.0130(14) 0.0107(13) 0.0178(15)
C16 0.0352(19) 0.076(3) 0.0287(18) -0.0015(18) 0.0094(15) 0.010(2)
C17 0.036(2) 0.059(2) 0.081(3) 0.042(2) 0.0229(19) 0.0291(19)
C18 0.0293(15) 0.0313(16) 0.0325(16) 0.0093(13) 0.0139(13) 0.0182(14)
C19 0.0422(18) 0.0331(17) 0.0353(17) 0.0082(14) 0.0185(15) 0.0206(16)
C20 0.057(2) 0.042(2) 0.0384(19) 0.0084(15) 0.0245(17) 0.0303(19)
C21 0.053(2) 0.053(2) 0.048(2) 0.0207(18) 0.0333(18) 0.036(2)
C22 0.0349(18) 0.047(2) 0.054(2) 0.0213(18) 0.0250(17) 0.0216(17)
C23 0.0335(17) 0.0379(19) 0.0378(18) 0.0077(14) 0.0153(14) 0.0139(15)
C24 0.0262(15) 0.0273(16) 0.0355(17) 0.0055(13) 0.0129(13) 0.0112(13)
C25 0.0452(19) 0.0351(18) 0.0365(18) 0.0074(14) 0.0149(15) 0.0202(16)
C26 0.055(2) 0.0352(19) 0.049(2) 0.0119(16) 0.0155(18) 0.0252(18)
C27 0.053(2) 0.0298(18) 0.056(2) 0.0037(16) 0.0229(18) 0.0218(17)
C28 0.062(2) 0.039(2) 0.044(2) -0.0001(16) 0.0206(18) 0.0251(19)
C29 0.048(2) 0.0357(18) 0.0350(18) 0.0063(14) 0.0155(15) 0.0238(17)
C30 0.0331(17) 0.0374(18) 0.0305(17) -0.0006(14) 0.0065(13) 0.0163(15)
C31 0.041(2) 0.053(2) 0.058(2) -0.0167(19) 0.0151(19) 0.0098(19)
C32 0.047(2) 0.068(3) 0.082(3) -0.036(3) 0.011(2) 0.008(2)
C33 0.062(3) 0.079(3) 0.066(3) -0.041(3) 0.004(2) 0.025(3)
C34 0.065(3) 0.074(3) 0.054(3) -0.021(2) 0.018(2) 0.027(3)
C35 0.044(2) 0.057(2) 0.043(2) -0.0066(18) 0.0145(17) 0.0210(19)
C36 0.0236(14) 0.0247(15) 0.0255(15) 0.0010(12) 0.0060(12) 0.0064(13)
C37 0.0345(17) 0.045(2) 0.0314(17) 0.0172(15) 0.0146(14) 0.0194(16)
C38 0.0324(17) 0.046(2) 0.0407(19) 0.0150(15) 0.0138(14) 0.0228(16)
C39 0.0294(16) 0.0387(18) 0.0376(18) 0.0046(14) 0.0156(14) 0.0140(15)
C40 0.0362(18) 0.0433(19) 0.0303(17) 0.0098(14) 0.0153(14) 0.0150(16)
C41 0.0300(16) 0.0346(17) 0.0277(16) 0.0081(13) 0.0085(13) 0.0148(14)
B1 0.0223(16) 0.0281(17) 0.0256(16) 0.0060(13) 0.0091(13) 0.0114(14)
C42 0.0237(14) 0.0322(16) 0.0177(13) 0.0045(11) 0.0065(11) 0.0138(13)
C43 0.0231(14) 0.0336(17) 0.0293(15) 0.0067(13) 0.0108(12) 0.0143(14)
C44 0.0294(16) 0.0327(17) 0.0308(16) 0.0079(13) 0.0114(13) 0.0160(14)
C45 0.0285(16) 0.0302(16) 0.0346(17) 0.0060(13) 0.0139(13) 0.0101(14)
C46 0.0225(14) 0.0332(17) 0.0256(15) 0.0051(12) 0.0090(12) 0.0114(13)
C47 0.0239(14) 0.0313(16) 0.0230(14) 0.0051(12) 0.0076(12) 0.0138(13)
C48 0.0403(19) 0.0348(19) 0.056(2) 0.0120(16) 0.0221(17) 0.0185(17)
F1 0.0620(16) 0.0400(14) 0.223(4) 0.0432(18) 0.066(2) 0.0278(13)
F2 0.0763(16) 0.0624(14) 0.0592(14) 0.0082(11) 0.0271(12) 0.0499(13)
F3 0.130(2) 0.0885(19) 0.0474(13) 0.0184(12) 0.0191(14) 0.0875(19)
C49 0.0262(16) 0.0376(18) 0.0363(17) 0.0085(14) 0.0131(14) 0.0138(14)
F4 0.0375(11) 0.0597(13) 0.0593(13) 0.0260(10) 0.0307(10) 0.0238(10)
F5 0.0257(10) 0.0676(14) 0.0444(11) 0.0016(10) 0.0052(9) 0.0181(10)
F6 0.0357(10) 0.0458(12) 0.0680(14) 0.0065(10) 0.0254(10) 0.0228(10)
C50 0.0223(14) 0.0264(15) 0.0240(14) 0.0079(12) 0.0095(12) 0.0087(13)
C51 0.0264(15) 0.0308(16) 0.0293(16) 0.0084(13) 0.0110(12) 0.0131(14)
C52 0.0287(16) 0.0340(17) 0.0272(16) 0.0100(13) 0.0069(13) 0.0115(14)
C53 0.0350(17) 0.0354(18) 0.0237(15) 0.0073(13) 0.0088(13) 0.0132(15)
C54 0.0345(17) 0.0316(17) 0.0293(16) 0.0076(13) 0.0149(13) 0.0134(14)
C55 0.0268(15) 0.0321(16) 0.0258(15) 0.0092(12) 0.0088(12) 0.0146(14)
C56 0.0375(19) 0.048(2) 0.0329(18) 0.0111(16) 0.0062(15) 0.0208(17)
F7 0.082(4) 0.124(5) 0.041(3) 0.033(3) 0.017(2) 0.067(4)
F8 0.080(4) 0.051(3) 0.086(4) 0.013(3) -0.023(3) 0.043(3)
F9 0.032(2) 0.058(3) 0.094(4) 0.036(3) 0.007(3) 0.021(2)
F107 0.055(3) 0.119(5) 0.064(4) 0.036(4) 0.023(3) 0.058(3)
F108 0.081(4) 0.070(4) 0.049(3) -0.010(3) -0.029(3) 0.042(3)
F109 0.047(3) 0.063(3) 0.095(5) 0.051(3) 0.008(3) 0.021(2)
C57 0.051(2) 0.046(2) 0.0293(17) 0.0074(15) 0.0161(15) 0.0259(18)
F10 0.130(2) 0.129(2) 0.0359(12) 0.0154(13) 0.0318(14) 0.099(2)
F11 0.0442(12) 0.0529(13) 0.0851(17) 0.0007(12) 0.0373(12) 0.0188(11)
F12 0.0556(13) 0.0368(11) 0.0650(14) 0.0010(10) 0.0203(11) 0.0226(10)
C58 0.0223(14) 0.0319(16) 0.0262(15) 0.0078(12) 0.0127(12) 0.0128(13)
C59 0.0252(15) 0.0324(16) 0.0273(15) 0.0072(12) 0.0117(12) 0.0119(13)
C60 0.0242(15) 0.0456(19) 0.0268(15) 0.0106(14) 0.0106(12) 0.0160(15)
C61 0.0331(17) 0.0408(19) 0.0342(17) 0.0178(14) 0.0149(14) 0.0207(15)
C62 0.0305(16) 0.0351(17) 0.0314(16) 0.0096(13) 0.0145(13) 0.0192(14)
C63 0.0249(14) 0.0347(17) 0.0244(15) 0.0065(12) 0.0097(12) 0.0150(14)
C64 0.0370(19) 0.051(2) 0.0297(17) 0.0122(16) 0.0087(14) 0.0165(17)
F13 0.0612(14) 0.0841(17) 0.0271(11) 0.0128(11) 0.0149(10) 0.0074(13)
F14 0.0437(13) 0.151(3) 0.0467(14) 0.0114(15) 0.0024(11) 0.0513(16)
F15 0.0847(18) 0.0562(15) 0.0442(13) -0.0013(11) -0.0165(12) 0.0158(14)
C65 0.0437(19) 0.041(2) 0.043(2) 0.0138(16) 0.0169(16) 0.0267(17)
F16 0.0574(13) 0.0459(12) 0.0629(13) 0.0164(10) 0.0291(11) 0.0358(11)
F17 0.0530(12) 0.0419(12) 0.0736(15) 0.0238(10) 0.0375(11) 0.0229(10)
F18 0.0689(15) 0.0385(12) 0.0496(13) 0.0013(10) 0.0002(11) 0.0249(11)
C66 0.0248(14) 0.0281(15) 0.0257(14) 0.0109(12) 0.0114(12) 0.0140(13)
C67 0.0260(15) 0.0314(16) 0.0261(15) 0.0099(12) 0.0108(12) 0.0122(13)
C68 0.0320(16) 0.0333(17) 0.0255(15) 0.0092(13) 0.0135(13) 0.0171(14)
C69 0.0315(16) 0.0341(17) 0.0333(16) 0.0115(13) 0.0190(13) 0.0180(14)
C70 0.0251(15) 0.0314(17) 0.0376(17) 0.0119(13) 0.0151(13) 0.0130(14)
C71 0.0280(15) 0.0298(16) 0.0303(16) 0.0076(13) 0.0127(13) 0.0147(14)
C72 0.0350(18) 0.045(2) 0.0307(17) 0.0040(15) 0.0140(14) 0.0167(16)
F19 0.051(2) 0.080(3) 0.066(3) -0.022(3) 0.033(2) 0.018(2)
F20 0.075(4) 0.037(2) 0.058(3) -0.0029(18) 0.030(3) 0.017(2)
F21 0.070(3) 0.088(4) 0.031(2) -0.008(2) -0.001(2) 0.043(3)
F119 0.046(4) 0.070(5) 0.044(4) -0.011(4) 0.017(3) 0.021(3)
F120 0.077(5) 0.072(5) 0.053(5) 0.002(4) 0.049(4) 0.016(4)
F121 0.091(7) 0.049(4) 0.048(4) 0.002(3) 0.007(4) 0.045(4)
C73 0.0318(17) 0.0361(19) 0.055(2) 0.0017(16) 0.0218(16) 0.0117(16)
F22 0.039(2) 0.063(3) 0.061(3) 0.011(2) 0.032(2) -0.002(2)
F23 0.037(3) 0.054(3) 0.128(5) 0.045(3) -0.012(3) 0.015(2)
F24 0.040(2) 0.044(3) 0.081(4) -0.019(2) 0.035(3) 0.003(2)
F122 0.028(3) 0.072(4) 0.058(3) 0.008(3) 0.003(2) 0.007(2)
F123 0.059(4) 0.036(3) 0.085(5) 0.027(3) 0.003(3) 0.011(3)
F124 0.033(3) 0.103(5) 0.095(5) -0.036(4) 0.033(3) 0.012(3)

loop_
_atom_type_symbol
_atom_type_description
_atom_type_scat_dispersion_real
_atom_type_scat_dispersion_imag
_atom_type_scat_source
C C 0.0033 0.0016 'International Tables Vol C Tables 4.2.6.8 and 6.1.1.4'
H H 0.0000 0.0000 'International Tables Vol C Tables 4.2.6.8 and 6.1.1.4'
B B 0.0013 0.0007 'International Tables Vol C Tables 4.2.6.8 and 6.1.1.4'
N N 0.0061 0.0033 'International Tables Vol C Tables 4.2.6.8 and 6.1.1.4'
O O 0.0106 0.0060 'International Tables Vol C Tables 4.2.6.8 and 6.1.1.4'
F F 0.0171 0.0103 'International Tables Vol C Tables 4.2.6.8 and 6.1.1.4'
Rh Rh -1.1178 0.9187 'International Tables Vol C Tables 4.2.6.8 and 6.1.1.4'
P P 0.1023 0.0942 'International Tables Vol C Tables 4.2.6.8 and 6.1.1.4'

loop_
_geom_angle_atom_site_label_1
_geom_angle_atom_site_label_2
_geom_angle_atom_site_label_3
_geom_angle
N1 Rh1 O1 95.98(9)
N1 Rh1 P2 96.20(8)
O1 Rh1 P2 83.20(5)
N1 Rh1 P1 93.22(8)
O1 Rh1 P1 83.37(5)
P2 Rh1 P1 164.31(3)
C24 P1 C18 104.41(14)
C24 P1 C3 104.44(14)
C18 P1 C3 107.24(13)
C24 P1 Rh1 116.75(10)
C18 P1 Rh1 121.86(10)
C3 P1 Rh1 100.42(10)
C30 P2 C36 104.88(14)
C30 P2 C9 105.16(14)
C36 P2 C9 106.22(13)
C30 P2 Rh1 122.47(11)
C36 P2 Rh1 115.90(10)
C9 P2 Rh1 100.53(10)
C1 N1 Rh1 169.8(3)
C8 O1 C14 118.9(2)
C8 O1 Rh1 117.60(16)
C14 O1 Rh1 117.34(16)
N1 C1 C2 178.0(4)
C4 C3 C8 117.9(3)
C4 C3 P1 121.0(2)
C8 C3 P1 121.1(2)
C5 C4 C3 120.6(3)
C6 C5 C4 119.8(3)
C5 C6 C7 121.9(3)
C8 C7 C6 117.0(3)
C8 C7 C15 122.6(3)
C6 C7 C15 120.4(3)
C7 C8 C3 122.8(3)
C7 C8 O1 120.3(3)
C3 C8 O1 116.9(2)
C10 C9 C14 117.6(3)
C10 C9 P2 121.5(2)
C14 C9 P2 120.9(2)
C11 C10 C9 120.9(3)
C10 C11 C12 119.5(3)
C11 C12 C13 122.3(3)
C14 C13 C12 116.5(3)
C14 C13 C15 122.5(3)
C12 C13 C15 121.0(3)
C13 C14 C9 123.2(3)
C13 C14 O1 120.4(3)
C9 C14 O1 116.4(2)
C13 C15 C7 109.8(2)
C13 C15 C16 109.1(3)
C7 C15 C16 109.3(3)
C13 C15 C17 109.4(3)
C7 C15 C17 109.3(2)
C16 C15 C17 109.9(3)
C19 C18 C23 118.9(3)
C19 C18 P1 120.1(2)
C23 C18 P1 120.9(2)
C20 C19 C18 119.9(3)
C21 C20 C19 120.5(3)
C20 C21 C22 120.3(3)
C21 C22 C23 119.9(3)
C22 C23 C18 120.3(3)
C29 C24 C25 119.4(3)
C29 C24 P1 121.4(2)
C25 C24 P1 118.7(2)
C26 C25 C24 120.1(3)
C27 C26 C25 120.2(3)
C28 C27 C26 119.9(3)
C27 C28 C29 120.3(3)
C28 C29 C24 120.1(3)
C31 C30 C35 118.6(3)
C31 C30 P2 122.0(3)
C35 C30 P2 119.4(3)
C32 C31 C30 120.3(4)
C33 C32 C31 120.2(4)
C32 C33 C34 120.3(4)
C33 C34 C35 120.3(4)
C34 C35 C30 120.3(4)
C41 C36 C37 118.9(3)
C41 C36 P2 124.0(2)
C37 C36 P2 117.0(2)
C38 C37 C36 120.2(3)
C37 C38 C39 120.4(3)
C40 C39 C38 119.6(3)
C39 C40 C41 120.5(3)
C36 C41 C40 120.3(3)
C58 B1 C66 104.4(2)
C58 B1 C42 112.7(2)
C66 B1 C42 113.5(2)
C58 B1 C50 112.3(2)
C66 B1 C50 111.7(2)
C42 B1 C50 102.7(2)
C43 C42 C47 115.7(3)
C43 C42 B1 123.2(2)
C47 C42 B1 120.3(2)
C42 C43 C44 122.3(3)
C45 C44 C43 120.8(3)
C45 C44 C48 119.8(3)
C43 C44 C48 119.3(3)
C44 C45 C46 117.9(3)
C47 C46 C45 121.2(3)
C47 C46 C49 120.4(3)
C45 C46 C49 118.4(3)
C46 C47 C42 122.1(3)
F3 C48 F1 107.6(3)
F3 C48 F2 104.1(3)
F1 C48 F2 105.2(3)
F3 C48 C44 112.6(3)
F1 C48 C44 113.4(3)
F2 C48 C44 113.2(3)
F6 C49 F5 106.3(2)
F6 C49 F4 106.3(2)
F5 C49 F4 106.2(3)
F6 C49 C46 112.7(3)
F5 C49 C46 112.8(3)
F4 C49 C46 112.1(2)
C55 C50 C51 115.6(3)
C55 C50 B1 123.2(2)
C51 C50 B1 120.8(2)
C52 C51 C50 122.2(3)
C53 C52 C51 121.2(3)
C53 C52 C56 119.8(3)
C51 C52 C56 119.0(3)
C52 C53 C54 117.7(3)
C53 C54 C55 121.1(3)
C53 C54 C57 119.9(3)
C55 C54 C57 119.0(3)
C54 C55 C50 122.3(3)
F109 C56 F7 72.1(4)
F109 C56 F107 107.7(4)
F7 C56 F107 126.3(5)
F109 C56 F9 127.5(5)
F7 C56 F9 106.3(4)
F107 C56 F9 30.4(4)
F109 C56 F8 36.5(4)
F7 C56 F8 105.6(4)
F107 C56 F8 76.5(5)
F9 C56 F8 104.2(4)
F109 C56 F108 104.5(4)
F7 C56 F108 34.7(3)
F107 C56 F108 104.6(4)
F9 C56 F108 77.0(5)
F8 C56 F108 131.6(4)
F109 C56 C52 113.7(4)
F7 C56 C52 114.8(3)
F107 C56 C52 113.6(4)
F9 C56 C52 113.8(3)
F8 C56 C52 111.3(3)
F108 C56 C52 112.0(3)
F10 C57 F11 107.2(3)
F10 C57 F12 105.6(3)
F11 C57 F12 104.4(3)
F10 C57 C54 113.5(3)
F11 C57 C54 112.5(3)
F12 C57 C54 112.9(3)
C63 C58 C59 115.9(3)
C63 C58 B1 122.4(3)
C59 C58 B1 121.2(3)
C60 C59 C58 121.9(3)
C61 C60 C59 120.9(3)
C61 C60 C64 118.0(3)
C59 C60 C64 121.1(3)
C62 C61 C60 118.6(3)
C61 C62 C63 120.1(3)
C61 C62 C65 118.5(3)
C63 C62 C65 121.4(3)
C58 C63 C62 122.6(3)
F13 C64 F15 106.8(3)
F13 C64 F14 105.5(3)
F15 C64 F14 104.4(3)
F13 C64 C60 112.9(3)
F15 C64 C60 113.6(3)
F14 C64 C60 113.0(3)
F18 C65 F16 106.8(3)
F18 C65 F17 106.1(3)
F16 C65 F17 105.4(2)
F18 C65 C62 113.4(3)
F16 C65 C62 112.7(3)
F17 C65 C62 111.9(3)
C71 C66 C67 115.9(3)
C71 C66 B1 121.5(3)
C67 C66 B1 122.3(3)
C68 C67 C66 122.2(3)
C69 C68 C67 120.8(3)
C69 C68 C72 120.0(2)
C67 C68 C72 119.2(3)
C68 C69 C70 118.1(3)
C69 C70 C71 120.7(3)
C69 C70 C73 119.6(2)
C71 C70 C73 119.7(3)
C70 C71 C66 122.2(3)
F19 C72 F121 82.8(7)
F19 C72 F119 121.7(6)
F121 C72 F119 106.0(5)
F19 C72 F120 24.7(6)
F121 C72 F120 105.6(5)
F119 C72 F120 105.2(5)
F19 C72 F21 106.6(4)
F121 C72 F21 123.4(6)
F119 C72 F21 22.5(6)
F120 C72 F21 85.9(6)
F19 C72 F20 106.7(4)
F121 C72 F20 26.6(6)
F119 C72 F20 83.4(6)
F120 C72 F20 126.2(6)
F21 C72 F20 104.3(4)
F19 C72 C68 114.4(3)
F121 C72 C68 113.3(4)
F119 C72 C68 113.8(5)
F120 C72 C68 112.2(5)
F21 C72 C68 112.4(4)
F20 C72 C68 111.8(3)
F23 C73 F123 123.6(5)
F23 C73 F124 58.9(4)
F123 C73 F124 113.3(5)
F23 C73 F24 111.5(4)
F123 C73 F24 23.2(4)
F124 C73 F24 127.1(5)
F23 C73 F22 104.8(4)
F123 C73 F22 77.5(4)
F124 C73 F22 47.8(4)
F24 C73 F22 99.8(4)
F23 C73 F122 42.2(4)
F123 C73 F122 100.9(4)
F124 C73 F122 100.0(4)
F24 C73 F122 79.9(4)
F22 C73 F122 139.3(4)
F23 C73 C70 115.9(3)
F123 C73 C70 115.9(4)
F124 C73 C70 116.1(3)
F24 C73 C70 113.9(3)
F22 C73 C70 109.1(3)
F122 C73 C70 107.9(3)

loop_
_geom_bond_atom_site_label_1
_geom_bond_atom_site_label_2
_geom_bond_distance
Rh1 N1 2.128(3)
Rh1 O1 2.2327(19)
Rh1 P2 2.2584(8)
Rh1 P1 2.2748(8)
P1 C24 1.817(3)
P1 C18 1.818(3)
P1 C3 1.834(3)
P2 C30 1.815(3)
P2 C36 1.819(3)
P2 C9 1.828(3)
N1 C1 1.131(4)
O1 C8 1.409(3)
O1 C14 1.412(3)
C1 C2 1.471(5)
C3 C4 1.395(4)
C3 C8 1.395(4)
C4 C5 1.380(5)
C5 C6 1.379(5)
C6 C7 1.392(4)
C7 C8 1.388(4)
C7 C15 1.525(4)
C9 C10 1.400(4)
C9 C14 1.400(4)
C10 C11 1.377(5)
C11 C12 1.385(5)
C12 C13 1.396(4)
C13 C14 1.387(4)
C13 C15 1.524(4)
C15 C16 1.543(5)
C15 C17 1.543(4)
C18 C19 1.392(4)
C18 C23 1.397(4)
C19 C20 1.391(4)
C20 C21 1.371(5)
C21 C22 1.377(5)
C22 C23 1.391(4)
C24 C29 1.390(4)
C24 C25 1.390(4)
C25 C26 1.386(5)
C26 C27 1.382(5)
C27 C28 1.379(5)
C28 C29 1.384(5)
C30 C31 1.391(5)
C30 C35 1.400(5)
C31 C32 1.386(5)
C32 C33 1.369(7)
C33 C34 1.376(7)
C34 C35 1.377(5)
C36 C41 1.387(4)
C36 C37 1.399(4)
C37 C38 1.379(4)
C38 C39 1.384(4)
C39 C40 1.374(4)
C40 C41 1.388(4)
B1 C58 1.639(4)
B1 C66 1.639(4)
B1 C42 1.644(4)
B1 C50 1.651(4)
C42 C43 1.397(4)
C42 C47 1.409(4)
C43 C44 1.398(4)
C44 C45 1.385(4)
C44 C48 1.493(4)
C45 C46 1.391(4)
C46 C47 1.383(4)
C46 C49 1.499(4)
C48 F3 1.326(4)
C48 F1 1.328(4)
C48 F2 1.332(4)
C49 F6 1.338(4)
C49 F5 1.338(4)
C49 F4 1.341(4)
C50 C55 1.397(4)
C50 C51 1.406(4)
C51 C52 1.390(4)
C52 C53 1.385(4)
C52 C56 1.492(4)
C53 C54 1.386(4)
C54 C55 1.394(4)
C54 C57 1.494(4)
C56 F109 1.301(5)
C56 F7 1.308(5)
C56 F107 1.310(5)
C56 F9 1.317(5)
C56 F8 1.333(5)
C56 F108 1.342(5)
C57 F10 1.330(4)
C57 F11 1.338(4)
C57 F12 1.340(4)
C58 C63 1.395(4)
C58 C59 1.406(4)
C59 C60 1.389(4)
C60 C61 1.388(5)
C60 C64 1.492(4)
C61 C62 1.386(4)
C62 C63 1.397(4)
C62 C65 1.487(5)
C64 F13 1.326(4)
C64 F15 1.329(4)
C64 F14 1.335(4)
C65 F18 1.335(4)
C65 F16 1.342(4)
C65 F17 1.352(4)
C66 C71 1.398(4)
C66 C67 1.399(4)
C67 C68 1.391(4)
C68 C69 1.388(4)
C68 C72 1.490(4)
C69 C70 1.388(4)
C70 C71 1.392(4)
C70 C73 1.495(4)
C72 F19 1.317(5)
C72 F121 1.323(6)
C72 F119 1.332(6)
C72 F120 1.337(6)
C72 F21 1.337(5)
C72 F20 1.339(5)
C73 F23 1.253(4)
C73 F123 1.281(5)
C73 F124 1.285(5)
C73 F24 1.318(5)
C73 F22 1.401(4)
C73 F122 1.425(5)
